data_7016270
loop_
_publ_author_name
'Sattler, Aaron'
'Ruccolo, Serge'
'Parkin, Gerard'

_publ_section_title
;
 Structural characterization of TaMe(3)Cl(2) and
 Ta(PMe(3))(2)Me(3)Cl(2), a pair of five and seven-coordinate d(0)
 tantalum methyl compounds.
;
_journal_issue 30
_journal_name_full 'Dalton transactions (Cambridge, England : 2003)'
_journal_page_first 7777
_journal_page_last 7782
_journal_paper_doi 10.1039/c1dt10806a
_journal_volume 40
_journal_year 2011
_chemical_formula_sum 'C3 H9 Cl2 Ta'
_chemical_formula_weight 296.95
_chemical_name_systematic
;
?
;
_space_group_IT_number 194
_symmetry_cell_setting hexagonal
_symmetry_space_group_name_Hall '-P 6c 2c'
_symmetry_space_group_name_H-M 'P 63/m m c'
_atom_sites_solution_hydrogens geom
_atom_sites_solution_primary direct
_atom_sites_solution_secondary difmap
_audit_creation_method SHELXL-97
_cell_angle_alpha 90.00
_cell_angle_beta 90.00
_cell_angle_gamma 120.00
_cell_formula_units_Z 2
_cell_length_a 7.431(2)
_cell_length_b 7.431(2)
_cell_length_c 8.058(2)
_cell_measurement_reflns_used 4941
_cell_measurement_temperature 150(2)
_cell_measurement_theta_max 32.17
_cell_measurement_theta_min 2.53
_cell_volume 385.35(18)
_computing_cell_refinement 'Bruker SAINT'
_computing_data_collection 'Bruker APEX2'
_computing_data_reduction 'Bruker SAINT'
_computing_molecular_graphics 'Bruker SHELXTL'
_computing_publication_material 'Bruker SHELXTL'
_computing_structure_refinement 'SHELXL-97 (Sheldrick, 2008)'
_computing_structure_solution 'SHELXS-97 (Sheldrick, 2008)'
_diffrn_ambient_temperature 150(2)
_diffrn_measured_fraction_theta_full 1.000
_diffrn_measured_fraction_theta_max 1.000
_diffrn_measurement_device_type 'Bruker APEX-II CCD'
_diffrn_measurement_method '\f and \w scans'
_diffrn_radiation_monochromator graphite
_diffrn_radiation_source 'fine-focus sealed tube'
_diffrn_radiation_type MoK\a
_diffrn_radiation_wavelength 0.71073
_diffrn_reflns_av_R_equivalents 0.0319
_diffrn_reflns_av_sigmaI/netI 0.0104
_diffrn_reflns_limit_h_max 10
_diffrn_reflns_limit_h_min -10
_diffrn_reflns_limit_k_max 10
_diffrn_reflns_limit_k_min -10
_diffrn_reflns_limit_l_max 11
_diffrn_reflns_limit_l_min -11
_diffrn_reflns_number 5998
_diffrn_reflns_theta_full 31.43
_diffrn_reflns_theta_max 31.43
_diffrn_reflns_theta_min 3.17
_exptl_absorpt_coefficient_mu 14.841
_exptl_absorpt_correction_T_max 0.1553
_exptl_absorpt_correction_T_min 0.0949
_exptl_absorpt_correction_type empirical
_exptl_absorpt_process_details sadabs
_exptl_crystal_colour 'pale yellow'
_exptl_crystal_density_diffrn 2.559
_exptl_crystal_density_method 'not measured'
_exptl_crystal_description block
_exptl_crystal_F_000 268
_exptl_crystal_size_max 0.30
_exptl_crystal_size_mid 0.20
_exptl_crystal_size_min 0.20
_refine_diff_density_max 1.141
_refine_diff_density_min -0.362
_refine_diff_density_rms 0.124
_refine_ls_extinction_method none
_refine_ls_goodness_of_fit_ref 1.245
_refine_ls_hydrogen_treatment constr
_refine_ls_matrix_type full
_refine_ls_number_parameters 10
_refine_ls_number_reflns 273
_refine_ls_number_restraints 0
_refine_ls_restrained_S_all 1.245
_refine_ls_R_factor_all 0.0141
_refine_ls_R_factor_gt 0.0128
_refine_ls_shift/su_max 0.000
_refine_ls_shift/su_mean 0.000
_refine_ls_structure_factor_coef Fsqd
_refine_ls_weighting_details 'calc w=1/[\s^2^(Fo^2^)+(0.0212P)^2^+0.0000P] where P=(Fo^2^+2Fc^2^)/3'
_refine_ls_weighting_scheme calc
_refine_ls_wR_factor_gt 0.0325
_refine_ls_wR_factor_ref 0.0333
_reflns_number_gt 247
_reflns_number_total 273
_reflns_threshold_expression >2sigma(I)
_cod_data_source_file c1dt10806a.txt
_cod_data_source_block tame3s10
_cod_depositor_comments
;
The following automatic conversions were performed:

'_symmetry_cell_setting' value 'Hexagonal' changed to 'hexagonal'
according to /home/saulius/struct/CIF-dictionaries/cif_core.dic
dictionary named 'cif_core.dic' version 2.4.1 from 2010-06-29.

Automatic conversion script
Id: cif_fix_values 1715 2011-07-08 13:25:40Z adriana 
;
_cod_original_cell_volume 385.36(19)
_cod_original_sg_symbol_H-M P6(3)/mmc
_cod_database_code 7016270

loop_
_symmetry_equiv_pos_as_xyz
'x, y, z'
'-y, x-y, z'
'-x+y, -x, z'
'-x, -y, z+1/2'
'y, -x+y, z+1/2'
'x-y, x, z+1/2'
'y, x, -z'
'x-y, -y, -z'
'-x, -x+y, -z'
'-y, -x, -z+1/2'
'-x+y, y, -z+1/2'
'x, x-y, -z+1/2'
'-x, -y, -z'
'y, -x+y, -z'
'x-y, x, -z'
'x, y, -z-1/2'
'-y, x-y, -z-1/2'
'-x+y, -x, -z-1/2'
'-y, -x, z'
'-x+y, y, z'
'x, x-y, z'
'y, x, z-1/2'
'x-y, -y, z-1/2'
'-x, -x+y, z-1/2'

loop_
_atom_site_label
_atom_site_type_symbol
_atom_site_fract_x
_atom_site_fract_y
_atom_site_fract_z
_atom_site_U_iso_or_equiv
_atom_site_adp_type
_atom_site_occupancy
_atom_site_symmetry_multiplicity
_atom_site_calc_flag
_atom_site_refinement_flags
_atom_site_disorder_assembly
_atom_site_disorder_group
Ta Ta 0.6667 0.3333 0.2500 0.02235(9) Uani 1 12 d S . .
Cl Cl 0.6667 0.3333 -0.03695(18) 0.0503(4) Uani 1 6 d S . .
C C 0.8312(4) 0.1688(4) 0.2500 0.0444(11) Uani 1 4 d S . .
H0A H 0.9809 0.2678 0.2500 0.067 Uiso 0.50 2 calc SPR . .
H0B H 0.7944 0.0813 0.1507 0.067 Uiso 0.25 1 calc PR . .
H0C H 0.7944 0.0813 0.3493 0.067 Uiso 0.25 1 calc PR . .

loop_
_atom_site_aniso_label
_atom_site_aniso_U_11
_atom_site_aniso_U_22
_atom_site_aniso_U_33
_atom_site_aniso_U_23
_atom_site_aniso_U_13
_atom_site_aniso_U_12
Ta 0.02099(10) 0.02099(10) 0.02507(13) 0.000 0.000 0.01050(5)
Cl 0.0624(6) 0.0624(6) 0.0261(6) 0.000 0.000 0.0312(3)
C 0.041(2) 0.041(2) 0.063(3) 0.000 0.000 0.030(2)

loop_
_atom_type_symbol
_atom_type_description
_atom_type_scat_dispersion_real
_atom_type_scat_dispersion_imag
_atom_type_scat_source
C C 0.0033 0.0016 'International Tables Vol C Tables 4.2.6.8 and 6.1.1.4'
H H 0.0000 0.0000 'International Tables Vol C Tables 4.2.6.8 and 6.1.1.4'
Cl Cl 0.1484 0.1585 'International Tables Vol C Tables 4.2.6.8 and 6.1.1.4'
Ta Ta -0.7052 6.5227 'International Tables Vol C Tables 4.2.6.8 and 6.1.1.4'

loop_
_geom_angle_atom_site_label_1
_geom_angle_atom_site_label_2
_geom_angle_atom_site_label_3
_geom_angle
_geom_angle_site_symmetry_1
_geom_angle_site_symmetry_3
_geom_angle_publ_flag
C Ta C 120.0 . 3_665 ?
C Ta C 120.0 . 2_655 ?
C Ta C 120.0 3_665 2_655 ?
C Ta Cl 90.0 . 16_556 ?
C Ta Cl 90.0 3_665 16_556 ?
C Ta Cl 90.0 2_655 16_556 ?
C Ta Cl 90.0 . . ?
C Ta Cl 90.0 3_665 . ?
C Ta Cl 90.0 2_655 . ?
Cl Ta Cl 180.0 16_556 . ?

loop_
_geom_bond_atom_site_label_1
_geom_bond_atom_site_label_2
_geom_bond_distance
_geom_bond_site_symmetry_2
_geom_bond_publ_flag
Ta C 2.117(5) . ?
Ta C 2.117(5) 3_665 ?
Ta C 2.117(5) 2_655 ?
Ta Cl 2.3121(16) 16_556 ?
Ta Cl 2.3121(16) . ?
